data_4114093
loop_
_publ_author_name
'Panagiotis Angaridis'
'John F. Berry'
'F. Albert Cotton'
'Carlos A. Murillo'
'Xiaoping Wang'

_publ_contact_author_address
;  Laboratory for Molecular Structure and Bonding
   Dept. of Chemistry
   Texas A&M University, P.O. Box  30012
   College Station, TX 77842-3012, USA
;
_publ_contact_author_email cotton@tamu.edu
_publ_contact_author_fax '(979) 845 9351'
_publ_contact_author_name 'F. A. Cotton'
_publ_contact_author_phone '(979) 845 4432'
_publ_section_title
;
 Molecular Squares with Paramagnetic Diruthenium Corners: Synthetic and
 Crystallographic Challenges
;
_journal_name_full 'Journal of the American Chemical Society'
_journal_page_first 10327
_journal_page_last 10334
_journal_paper_doi 10.1021/ja036095x
_journal_volume 125
_journal_year 2003
_chemical_formula_moiety 'C42 H45 Cl2 N6 O4 Ru2, C2 H4 Cl4'
_chemical_formula_sum 'C44 H49 Cl5 N6 O4 Ru2'
_chemical_formula_weight 1105.28
_chemical_name_systematic
; 
cis-{[bis(mu-acetato)]-bis[(mu-di(p-tolyl)formamidinato)]diruthenium(II,III) 
chloride(p-tolylformamidine) dichloromethane solvate 
;
_space_group_IT_number 1
_symmetry_cell_setting triclinic
_symmetry_space_group_name_Hall 'P 1'
_symmetry_space_group_name_H-M 'P 1'
_atom_sites_solution_hydrogens geom
_atom_sites_solution_primary direct
_atom_sites_solution_secondary difmap
_audit_creation_method SHELXL-97
_cell_angle_alpha 69.1770(10)
_cell_angle_beta 89.9160(10)
_cell_angle_gamma 74.7870(10)
_cell_formula_units_Z 2
_cell_length_a 10.0476(5)
_cell_length_b 15.2900(8)
_cell_length_c 17.8404(9)
_cell_measurement_reflns_used 7258
_cell_measurement_temperature 213(2)
_cell_measurement_theta_max 27.46
_cell_measurement_theta_min 2.21
_cell_volume 2459.1(2)
_computing_cell_refinement SAINT
_computing_data_collection SMART
_computing_data_reduction SAINT
_computing_molecular_graphics 'SHELXTL (Siemens, 1996)'
_computing_publication_material CIFTAB
_computing_structure_refinement 'SHELXL-97 (Sheldrick, 1997)'
_computing_structure_solution 'SHELXS-97 (Sheldrick, 1990)'
_diffrn_ambient_temperature 213(2)
_diffrn_detector_area_resol_mean '8.33 mm-1'
_diffrn_measured_fraction_theta_full 0.958
_diffrn_measured_fraction_theta_max 0.958
_diffrn_measurement_device_type 'Bruker SMART 1000'
_diffrn_measurement_method 'omega scans'
_diffrn_radiation_monochromator graphite
_diffrn_radiation_source 'fine-focus sealed tube'
_diffrn_radiation_type MoK\a
_diffrn_radiation_wavelength 0.71073
_diffrn_reflns_av_R_equivalents 0.0167
_diffrn_reflns_av_sigmaI/netI 0.0455
_diffrn_reflns_limit_h_max 13
_diffrn_reflns_limit_h_min -13
_diffrn_reflns_limit_k_max 8
_diffrn_reflns_limit_k_min -19
_diffrn_reflns_limit_l_max 22
_diffrn_reflns_limit_l_min -23
_diffrn_reflns_number 15625
_diffrn_reflns_theta_full 27.53
_diffrn_reflns_theta_max 27.53
_diffrn_reflns_theta_min 2.11
_diffrn_standards_number 'none (area detector data)'
_exptl_absorpt_coefficient_mu 0.932
_exptl_absorpt_correction_T_max 0.7804
_exptl_absorpt_correction_T_min 0.6792
_exptl_absorpt_correction_type multi-scan
_exptl_crystal_colour red-brown
_exptl_crystal_density_diffrn 1.493
_exptl_crystal_description block
_exptl_crystal_F_000 1120
_exptl_crystal_size_max 0.45
_exptl_crystal_size_mid 0.31
_exptl_crystal_size_min 0.28
_refine_diff_density_max 0.876
_refine_diff_density_min -0.560
_refine_diff_density_rms 0.079
_refine_ls_abs_structure_details 'Flack H D (1983), Acta Cryst. A39, 876-881'
_refine_ls_abs_structure_Flack 0.00(2)
_refine_ls_extinction_method none
_refine_ls_goodness_of_fit_ref 1.021
_refine_ls_hydrogen_treatment mixed
_refine_ls_matrix_type full
_refine_ls_number_parameters 1154
_refine_ls_number_reflns 12926
_refine_ls_number_restraints 31
_refine_ls_restrained_S_all 1.027
_refine_ls_R_factor_all 0.0479
_refine_ls_R_factor_gt 0.0375
_refine_ls_shift/su_max 0.008
_refine_ls_shift/su_mean 0.000
_refine_ls_structure_factor_coef Fsqd
_refine_ls_weighting_details 'calc w=1/[\s^2^(Fo^2^)+(0.0476P)^2^+0.0000P] where P=(Fo^2^+2Fc^2^)/3'
_refine_ls_weighting_scheme calc
_refine_ls_wR_factor_gt 0.0828
_refine_ls_wR_factor_ref 0.0889
_reflns_number_gt 11178
_reflns_number_total 12926
_reflns_threshold_expression >2sigma(I)
_cod_data_source_file ja036095xsi20030512_050600_1.cif
_cod_data_source_block compound
_cod_database_code 4114093

loop_
_symmetry_equiv_pos_as_xyz
'x, y, z'

loop_
_atom_site_label
_atom_site_type_symbol
_atom_site_fract_x
_atom_site_fract_y
_atom_site_fract_z
_atom_site_U_iso_or_equiv
_atom_site_adp_type
_atom_site_occupancy
_atom_site_symmetry_multiplicity
_atom_site_calc_flag
_atom_site_refinement_flags
_atom_site_disorder_assembly
_atom_site_disorder_group
Ru1 Ru -0.02479(5) 0.63054(4) 0.50394(3) 0.02951(11) Uani 1 1 d . . .
Ru2 Ru 0.06379(5) 0.62327(4) 0.38638(3) 0.03147(11) Uani 1 1 d . . .
Cl1 Cl -0.12234(15) 0.61680(12) 0.63783(9) 0.0366(3) Uani 1 1 d . . .
O1 O 0.1159(4) 0.4990(3) 0.5653(3) 0.0358(10) Uani 1 1 d . . .
O2 O 0.2170(4) 0.4998(4) 0.4539(3) 0.0445(12) Uani 1 1 d . . .
O3 O -0.1581(4) 0.5533(3) 0.4886(3) 0.0384(10) Uani 1 1 d . . .
O4 O -0.0516(5) 0.5306(3) 0.3845(3) 0.0408(11) Uani 1 1 d . . .
N1 N -0.1698(5) 0.7569(4) 0.4371(3) 0.0336(12) Uani 1 1 d . . .
N2 N -0.0947(5) 0.7382(4) 0.3208(3) 0.0325(11) Uani 1 1 d . . .
N3 N 0.1154(5) 0.6989(4) 0.5188(3) 0.0355(12) Uani 1 1 d . . .
N4 N 0.1820(5) 0.7097(4) 0.3924(3) 0.0343(12) Uani 1 1 d . . .
C1 C 0.2073(7) 0.4616(5) 0.5277(4) 0.0436(17) Uani 1 1 d . . .
C2 C 0.3075(9) 0.3649(6) 0.5758(5) 0.073(3) Uani 1 1 d . . .
H2A H 0.2853 0.3437 0.6312 0.109 Uiso 1 1 calc R . .
H2B H 0.4011 0.3713 0.5744 0.109 Uiso 1 1 calc R . .
H2C H 0.3009 0.3172 0.5529 0.109 Uiso 1 1 calc R . .
C3 C -0.1408(7) 0.5171(5) 0.4355(4) 0.0367(15) Uani 1 1 d . . .
C4 C -0.2324(8) 0.4555(6) 0.4290(5) 0.058(2) Uani 1 1 d . . .
H4A H -0.2073 0.4325 0.3853 0.087 Uiso 1 1 calc R . .
H4B H -0.3285 0.4943 0.4183 0.087 Uiso 1 1 calc R . .
H4C H -0.2201 0.4001 0.4792 0.087 Uiso 1 1 calc R . .
C10 C -0.1826(7) 0.7833(5) 0.3573(4) 0.0354(14) Uani 1 1 d . . .
H10A H -0.2574 0.8361 0.3267 0.042 Uiso 1 1 calc R . .
C11 C -0.2761(6) 0.8095(4) 0.4710(3) 0.0327(13) Uani 1 1 d . . .
C12 C -0.4160(7) 0.8225(5) 0.4512(5) 0.0482(17) Uani 1 1 d . . .
H12A H -0.4422 0.7963 0.4151 0.058 Uiso 1 1 calc R . .
C13 C -0.5170(8) 0.8747(7) 0.4853(5) 0.065(2) Uani 1 1 d . . .
H13A H -0.6110 0.8834 0.4713 0.078 Uiso 1 1 calc R . .
C14 C -0.4827(8) 0.9140(6) 0.5391(5) 0.0560(19) Uani 1 1 d . . .
C15 C -0.3407(8) 0.8999(6) 0.5578(4) 0.0526(19) Uani 1 1 d . . .
H15A H -0.3137 0.9260 0.5937 0.063 Uiso 1 1 calc R . .
C16 C -0.2410(7) 0.8488(5) 0.5246(4) 0.0434(16) Uani 1 1 d . . .
H16A H -0.1470 0.8402 0.5384 0.052 Uiso 1 1 calc R . .
C17 C -0.5896(10) 0.9671(9) 0.5777(6) 0.093(3) Uani 1 1 d . . .
H17A H -0.5445 0.9879 0.6137 0.139 Uiso 1 1 calc R . .
H17B H -0.6429 0.9243 0.6080 0.139 Uiso 1 1 calc R . .
H17C H -0.6510 1.0237 0.5363 0.139 Uiso 1 1 calc R . .
C18 C -0.1188(6) 0.7680(5) 0.2351(3) 0.0357(14) Uani 1 1 d . . .
C19 C -0.1234(6) 0.8601(5) 0.1836(4) 0.0425(15) Uani 1 1 d . . .
H19A H -0.1139 0.9068 0.2045 0.051 Uiso 1 1 calc R . .
C20 C -0.1424(8) 0.8855(6) 0.0996(4) 0.0528(19) Uani 1 1 d . . .
H19B H -0.1445 0.9488 0.0651 0.063 Uiso 1 1 calc R . .
C21 C -0.1579(7) 0.8190(6) 0.0672(4) 0.0501(19) Uani 1 1 d . . .
C22 C -0.1559(7) 0.7264(5) 0.1206(4) 0.0496(18) Uani 1 1 d . . .
H22A H -0.1690 0.6803 0.1000 0.060 Uiso 1 1 calc R . .
C23 C -0.1352(6) 0.7007(5) 0.2026(4) 0.0410(15) Uani 1 1 d . . .
H23A H -0.1322 0.6371 0.2370 0.049 Uiso 1 1 calc R . .
C24 C -0.1763(10) 0.8417(7) -0.0212(4) 0.078(3) Uani 1 1 d . . .
H24A H -0.1744 0.9083 -0.0501 0.116 Uiso 1 1 calc R . .
H24B H -0.2646 0.8339 -0.0353 0.116 Uiso 1 1 calc R . .
H24C H -0.1018 0.7975 -0.0357 0.116 Uiso 1 1 calc R . .
C30 C 0.1917(7) 0.7288(5) 0.4590(4) 0.0379(16) Uani 1 1 d . . .
H30A H 0.2532 0.7639 0.4639 0.045 Uiso 1 1 calc R . .
C31 C 0.1513(6) 0.7090(5) 0.5927(4) 0.0381(15) Uani 1 1 d . . .
C32 C 0.2068(6) 0.6259(5) 0.6606(4) 0.0439(16) Uani 1 1 d . . .
H32A H 0.2188 0.5639 0.6582 0.053 Uiso 1 1 calc R . .
C33 C 0.2446(7) 0.6341(6) 0.7321(4) 0.055(2) Uani 1 1 d . . .
H33A H 0.2809 0.5772 0.7777 0.066 Uiso 1 1 calc R . .
C34 C 0.2303(9) 0.7232(7) 0.7376(5) 0.061(2) Uani 1 1 d . . .
C35 C 0.1758(9) 0.8070(7) 0.6682(5) 0.065(2) Uani 1 1 d . . .
H35A H 0.1652 0.8691 0.6700 0.078 Uiso 1 1 calc R . .
C36 C 0.1378(8) 0.7984(6) 0.5977(4) 0.0517(18) Uani 1 1 d . . .
H36A H 0.1019 0.8551 0.5518 0.062 Uiso 1 1 calc R . .
C37 C 0.2738(12) 0.7321(9) 0.8151(6) 0.096(4) Uani 1 1 d . . .
H37A H 0.2558 0.8004 0.8073 0.144 Uiso 1 1 calc R . .
H37B H 0.3720 0.6998 0.8303 0.144 Uiso 1 1 calc R . .
H37C H 0.2215 0.7017 0.8575 0.144 Uiso 1 1 calc R . .
C38 C 0.2604(6) 0.7538(5) 0.3304(4) 0.0391(15) Uani 1 1 d . . .
C39 C 0.2056(8) 0.8482(6) 0.2764(5) 0.064(2) Uani 1 1 d . . .
H39A H 0.1154 0.8833 0.2802 0.077 Uiso 1 1 calc R . .
C40 C 0.2807(8) 0.8914(6) 0.2176(5) 0.073(3) Uani 1 1 d . . .
H40A H 0.2411 0.9555 0.1814 0.087 Uiso 1 1 calc R . .
C41 C 0.4152(7) 0.8417(7) 0.2105(4) 0.057(2) Uani 1 1 d . . .
C42 C 0.4675(7) 0.7477(6) 0.2626(4) 0.056(2) Uani 1 1 d . . .
H42A H 0.5570 0.7123 0.2581 0.067 Uiso 1 1 calc R . .
C43 C 0.3914(7) 0.7031(6) 0.3223(4) 0.0507(18) Uani 1 1 d . . .
H43A H 0.4296 0.6381 0.3572 0.061 Uiso 1 1 calc R . .
C44 C 0.4959(8) 0.8926(7) 0.1449(5) 0.081(3) Uani 1 1 d . . .
H44A H 0.4394 0.9582 0.1140 0.121 Uiso 1 1 calc R . .
H44B H 0.5200 0.8565 0.1095 0.121 Uiso 1 1 calc R . .
H44C H 0.5799 0.8956 0.1694 0.121 Uiso 1 1 calc R . .
Ru3 Ru 0.40874(5) 0.32448(4) 0.09362(3) 0.03054(11) Uani 1 1 d . . .
Ru4 Ru 0.31815(5) 0.33403(4) -0.02870(3) 0.03138(11) Uani 1 1 d . . .
Cl2 Cl 0.51145(15) 0.33441(12) 0.21873(9) 0.0372(3) Uani 1 1 d . . .
O5 O 0.2680(4) 0.4580(3) 0.0753(3) 0.0399(11) Uani 1 1 d . . .
O6 O 0.1669(5) 0.4578(4) -0.0363(3) 0.0441(11) Uani 1 1 d . . .
O7 O 0.5428(4) 0.4007(3) 0.0312(2) 0.0361(10) Uani 1 1 d . . .
O8 O 0.4373(4) 0.4246(3) -0.0872(2) 0.0367(10) Uani 1 1 d . . .
N5 N 0.2697(5) 0.2558(4) 0.1509(3) 0.0386(13) Uani 1 1 d . . .
N6 N 0.4746(5) 0.2179(4) -0.0253(3) 0.0334(11) Uani 1 1 d . . .
N7 N 0.5510(5) 0.1974(4) 0.1027(3) 0.0337(12) Uani 1 1 d . . .
N8 N 0.1974(5) 0.2494(4) 0.0305(3) 0.0402(13) Uani 1 1 d . . .
C51 C 0.1774(7) 0.4972(5) 0.0157(4) 0.0429(16) Uani 1 1 d . . .
C52 C 0.0817(8) 0.5937(7) 0.0050(5) 0.068(2) Uani 1 1 d . . .
H52A H 0.0173 0.6158 -0.0428 0.102 Uiso 1 1 calc R . .
H52B H 0.1346 0.6401 -0.0010 0.102 Uiso 1 1 calc R . .
H52C H 0.0305 0.5883 0.0518 0.102 Uiso 1 1 calc R . .
C53 C 0.5273(7) 0.4362(5) -0.0449(4) 0.0354(14) Uani 1 1 d . . .
C54 C 0.6188(8) 0.4975(6) -0.0877(4) 0.055(2) Uani 1 1 d . . .
H54A H 0.5957 0.5200 -0.1455 0.083 Uiso 1 1 calc R . .
H54B H 0.7150 0.4590 -0.0738 0.083 Uiso 1 1 calc R . .
H54C H 0.6047 0.5532 -0.0715 0.083 Uiso 1 1 calc R . .
C60 C 0.5635(7) 0.1715(5) 0.0400(4) 0.0369(15) Uani 1 1 d . . .
H60A H 0.6377 0.1183 0.0416 0.044 Uiso 1 1 calc R . .
C61 C 0.6567(6) 0.1447(4) 0.1691(3) 0.0346(14) Uani 1 1 d . . .
C62 C 0.7947(7) 0.1405(5) 0.1603(4) 0.0492(18) Uani 1 1 d . . .
H62A H 0.8223 0.1705 0.1094 0.059 Uiso 1 1 calc R . .
C63 C 0.8921(7) 0.0919(6) 0.2270(4) 0.056(2) Uani 1 1 d . . .
H63A H 0.9853 0.0910 0.2210 0.067 Uiso 1 1 calc R . .
C64 C 0.8548(7) 0.0438(5) 0.3035(4) 0.0474(17) Uani 1 1 d . . .
C65 C 0.7178(7) 0.0469(5) 0.3097(4) 0.0452(16) Uani 1 1 d . . .
H65A H 0.6904 0.0144 0.3600 0.054 Uiso 1 1 calc R . .
C66 C 0.6199(7) 0.0959(5) 0.2448(4) 0.0426(16) Uani 1 1 d . . .
H66A H 0.5268 0.0967 0.2512 0.051 Uiso 1 1 calc R . .
C67 C 0.9626(9) -0.0086(6) 0.3750(5) 0.069(2) Uani 1 1 d . . .
H67A H 1.0527 -0.0028 0.3581 0.104 Uiso 1 1 calc R . .
H67B H 0.9651 -0.0769 0.3974 0.104 Uiso 1 1 calc R . .
H67C H 0.9395 0.0200 0.4155 0.104 Uiso 1 1 calc R . .
C68 C 0.4972(6) 0.1891(5) -0.0935(4) 0.0362(14) Uani 1 1 d . . .
C69 C 0.5060(6) 0.0954(5) -0.0883(4) 0.0421(15) Uani 1 1 d . . .
H69A H 0.4974 0.0484 -0.0389 0.050 Uiso 1 1 calc R . .
C70 C 0.5274(7) 0.0705(5) -0.1555(4) 0.0464(17) Uani 1 1 d . . .
H70A H 0.5318 0.0067 -0.1513 0.056 Uiso 1 1 calc R . .
C71 C 0.5425(7) 0.1379(6) -0.2294(4) 0.0496(18) Uani 1 1 d . . .
C72 C 0.5350(7) 0.2298(6) -0.2339(4) 0.0484(17) Uani 1 1 d . . .
H72A H 0.5452 0.2763 -0.2832 0.058 Uiso 1 1 calc R . .
C73 C 0.5128(6) 0.2563(5) -0.1674(4) 0.0421(15) Uani 1 1 d . . .
H73A H 0.5081 0.3203 -0.1722 0.051 Uiso 1 1 calc R . .
C74 C 0.5653(10) 0.1110(8) -0.3023(5) 0.081(3) Uani 1 1 d . . .
H74A H 0.5664 0.0434 -0.2884 0.121 Uiso 1 1 calc R . .
H74B H 0.6533 0.1196 -0.3211 0.121 Uiso 1 1 calc R . .
H74C H 0.4910 0.1524 -0.3445 0.121 Uiso 1 1 calc R . .
C80 C 0.1922(7) 0.2300(5) 0.1087(4) 0.0431(17) Uani 1 1 d . . .
H80A H 0.1298 0.1959 0.1351 0.052 Uiso 1 1 calc R . .
C81 C 0.2356(6) 0.2447(6) 0.2318(4) 0.0412(16) Uani 1 1 d . . .
C82 C 0.1825(7) 0.3265(6) 0.2495(4) 0.0504(18) Uani 1 1 d . . .
H82A H 0.1707 0.3885 0.2094 0.061 Uiso 1 1 calc R . .
C83 C 0.1458(7) 0.3180(7) 0.3268(4) 0.058(2) Uani 1 1 d . . .
H83A H 0.1116 0.3745 0.3387 0.069 Uiso 1 1 calc R . .
C84 C 0.1592(8) 0.2284(8) 0.3853(5) 0.065(2) Uani 1 1 d . . .
C85 C 0.2102(9) 0.1469(8) 0.3658(5) 0.069(3) Uani 1 1 d . . .
H85A H 0.2191 0.0850 0.4054 0.083 Uiso 1 1 calc R . .
C86 C 0.2487(8) 0.1535(6) 0.2901(4) 0.057(2) Uani 1 1 d . . .
H86A H 0.2832 0.0969 0.2783 0.068 Uiso 1 1 calc R . .
C87 C 0.1193(12) 0.2190(10) 0.4701(5) 0.100(4) Uani 1 1 d . . .
H87A H 0.0867 0.2834 0.4726 0.150 Uiso 1 1 calc R . .
H87B H 0.1996 0.1809 0.5090 0.150 Uiso 1 1 calc R . .
H87C H 0.0463 0.1868 0.4822 0.150 Uiso 1 1 calc R . .
C88 C 0.1138(6) 0.2115(5) -0.0071(4) 0.0381(15) Uani 1 1 d . . .
C89 C 0.1566(7) 0.1183(5) -0.0027(4) 0.0493(18) Uani 1 1 d . . .
H89A H 0.2411 0.0773 0.0273 0.059 Uiso 1 1 calc R . .
C90 C 0.0786(8) 0.0824(6) -0.0414(5) 0.0564(19) Uani 1 1 d . . .
H90A H 0.1116 0.0174 -0.0380 0.068 Uiso 1 1 calc R . .
C91 C -0.0487(7) 0.1400(6) -0.0857(4) 0.0438(16) Uani 1 1 d . . .
C92 C -0.0923(7) 0.2345(6) -0.0883(5) 0.0523(18) Uani 1 1 d . . .
H92A H -0.1784 0.2750 -0.1165 0.063 Uiso 1 1 calc R . .
C93 C -0.0139(7) 0.2710(5) -0.0510(4) 0.0508(18) Uani 1 1 d . . .
H93A H -0.0456 0.3361 -0.0549 0.061 Uiso 1 1 calc R . .
C94 C -0.1276(8) 0.1022(7) -0.1317(5) 0.065(2) Uani 1 1 d . . .
H94A H -0.0811 0.0342 -0.1208 0.097 Uiso 1 1 calc R . .
H94B H -0.1325 0.1395 -0.1889 0.097 Uiso 1 1 calc R . .
H94C H -0.2206 0.1084 -0.1152 0.097 Uiso 1 1 calc R . .
N10 N 0.1653(5) 0.6091(3) 0.2763(2) 0.0244(10) Uani 1 1 d . . .
N11 N 0.2203(4) 0.3472(3) -0.1482(2) 0.0255(10) Uani 1 1 d . . .
C100 C 0.3314(6) 0.6263(5) 0.1399(4) 0.0393(15) Uani 1 1 d . . .
C101 C 0.2361(8) 0.7149(6) 0.1207(4) 0.056(2) Uani 1 1 d . . .
H10B H 0.1630 0.7241 0.1525 0.068 Uiso 1 1 calc R . .
C102 C 0.2504(10) 0.7918(6) 0.0525(5) 0.068(2) Uani 1 1 d . . .
H10C H 0.1853 0.8531 0.0391 0.082 Uiso 1 1 calc R . .
C103 C 0.3543(9) 0.7817(6) 0.0046(4) 0.058(2) Uani 1 1 d . . .
C104 C 0.4450(9) 0.6913(7) 0.0234(5) 0.066(2) Uani 1 1 d . . .
H10D H 0.5153 0.6816 -0.0101 0.079 Uiso 1 1 calc R . .
C105 C 0.4350(7) 0.6132(6) 0.0913(4) 0.0522(18) Uani 1 1 d . . .
H10E H 0.4990 0.5516 0.1040 0.063 Uiso 1 1 calc R . .
N9 N 0.3297(5) 0.5438(4) 0.2089(3) 0.0437(13) Uani 1 1 d . . .
H9 H 0.3860 0.4885 0.2117 0.052 Uiso 1 1 calc R . .
C108 C 0.3693(13) 0.8664(7) -0.0672(6) 0.098(4) Uani 1 1 d . . .
H10G H 0.2964 0.9245 -0.0716 0.148 Uiso 1 1 calc R . .
H10H H 0.3623 0.8523 -0.1157 0.148 Uiso 1 1 calc R . .
H10I H 0.4589 0.8771 -0.0607 0.148 Uiso 1 1 calc R . .
C109 C 0.2518(7) 0.5408(5) 0.2702(4) 0.0447(16) Uani 1 1 d . . .
H10F H 0.2656 0.4801 0.3124 0.054 Uiso 1 1 calc R . .
C110 C 0.0624(7) 0.3194(5) -0.2719(4) 0.0367(14) Uani 1 1 d . . .
C111 C 0.1617(8) 0.2293(5) -0.2341(4) 0.0475(17) Uani 1 1 d . . .
H11A H 0.2312 0.2223 -0.1955 0.057 Uiso 1 1 calc R . .
C112 C 0.1564(8) 0.1532(5) -0.2537(4) 0.0498(17) Uani 1 1 d . . .
H11B H 0.2245 0.0936 -0.2285 0.060 Uiso 1 1 calc R . .
C114 C 0.0553(8) 0.1579(6) -0.3096(4) 0.0536(19) Uani 1 1 d . . .
C115 C -0.0416(8) 0.2472(6) -0.3478(4) 0.0526(18) Uani 1 1 d . . .
H11C H -0.1106 0.2535 -0.3864 0.063 Uiso 1 1 calc R . .
C116 C -0.0374(7) 0.3270(5) -0.3293(4) 0.0450(16) Uani 1 1 d . . .
H11D H -0.1032 0.3874 -0.3560 0.054 Uiso 1 1 calc R . .
N12 N 0.0580(5) 0.4032(4) -0.2550(3) 0.0422(13) Uani 1 1 d . . .
H12 H 0.0003 0.4570 -0.2872 0.051 Uiso 1 1 calc R . .
C118 C 0.0481(11) 0.0678(7) -0.3244(6) 0.076(3) Uani 1 1 d . . .
H11F H 0.1240 0.0128 -0.2921 0.114 Uiso 1 1 calc R . .
H11G H 0.0551 0.0785 -0.3810 0.114 Uiso 1 1 calc R . .
H11H H -0.0394 0.0544 -0.3095 0.114 Uiso 1 1 calc R . .
C119 C 0.1296(7) 0.4116(5) -0.1968(4) 0.0445(16) Uani 1 1 d . . .
H11J H 0.1082 0.4734 -0.1927 0.053 Uiso 1 1 calc R . .
Cl1A Cl 0.4832(17) 0.565(2) 0.5384(8) 0.086(4) Uani 0.69(8) 1 d P A 1
C1SA C 0.5666(9) 0.5737(8) 0.6152(5) 0.077(3) Uani 0.69(8) 1 d P A 1
H1S1 H 0.5083 0.6287 0.6268 0.092 Uiso 0.69(8) 1 calc PR A 1
H1S2 H 0.6514 0.5907 0.5965 0.092 Uiso 0.69(8) 1 calc PR A 1
Cl2A Cl 0.613(4) 0.4749(19) 0.7052(13) 0.098(3) Uani 0.69(8) 1 d P A 1
Cl1B Cl 0.490(5) 0.523(6) 0.552(3) 0.086(10) Uani 0.31(8) 1 d P A 2
C1SB C 0.5666(9) 0.5737(8) 0.6152(5) 0.077(3) Uani 0.31(8) 1 d P A 2
H1S3 H 0.6575 0.5819 0.5998 0.092 Uiso 0.31(8) 1 calc PR A 2
H1S4 H 0.5053 0.6355 0.6145 0.092 Uiso 0.31(8) 1 calc PR A 2
Cl2B Cl 0.579(4) 0.477(5) 0.709(3) 0.098(3) Uani 0.31(8) 1 d P A 2
Cl3A Cl 0.9015(12) 0.397(3) 0.0889(11) 0.095(5) Uani 0.70(8) 1 d P B 1
C2SA C 0.8269(9) 0.3782(8) 0.1788(6) 0.081(3) Uani 0.70(8) 1 d P B 1
H2S1 H 0.7376 0.3659 0.1721 0.097 Uiso 0.70(8) 1 calc PR B 1
H2S2 H 0.8867 0.3197 0.2204 0.097 Uiso 0.70(8) 1 calc PR B 1
Cl4A Cl 0.801(3) 0.4735(10) 0.2115(12) 0.102(4) Uani 0.70(8) 1 d P B 1
Cl3B Cl 0.885(6) 0.443(5) 0.0808(19) 0.092(10) Uani 0.30(8) 1 d P B 2
C2SB C 0.8269(9) 0.3782(8) 0.1788(6) 0.081(3) Uani 0.30(8) 1 d P B 2
H2S3 H 0.7500 0.3531 0.1707 0.097 Uiso 0.30(8) 1 calc PR B 2
H2S4 H 0.9033 0.3237 0.2130 0.097 Uiso 0.30(8) 1 calc PR B 2
Cl4B Cl 0.774(3) 0.465(3) 0.222(2) 0.116(10) Uani 0.30(8) 1 d P B 2
Cl5A Cl 0.8588(8) 0.8617(7) 0.7617(6) 0.060(2) Uani 0.380(8) 1 d P C 1
C3SA C 0.8462(15) 0.7475(9) 0.7637(8) 0.118(5) Uani 0.380(8) 1 d P C 1
H3S1 H 0.9121 0.6934 0.8059 0.142 Uiso 0.380(8) 1 calc PR C 1
H3S2 H 0.8618 0.7407 0.7116 0.142 Uiso 0.380(8) 1 calc PR C 1
Cl6A Cl 0.659(2) 0.7543(16) 0.7872(8) 0.230(6) Uani 0.380(8) 1 d P C 1
Cl5B Cl 0.8431(18) 0.8517(12) 0.7706(9) 0.221(7) Uani 0.620(8) 1 d P C 2
C3SB C 0.8462(15) 0.7475(9) 0.7637(8) 0.118(5) Uani 0.620(8) 1 d P C 2
H3S3 H 0.8032 0.7594 0.7104 0.142 Uiso 0.620(8) 1 calc PR C 2
H3S4 H 0.9428 0.7088 0.7688 0.142 Uiso 0.620(8) 1 calc PR C 2
Cl6B Cl 0.7657(14) 0.6866(10) 0.8321(5) 0.230(6) Uani 0.620(8) 1 d P C 2
Cl7A Cl 0.4985(7) 0.2934(9) 0.4398(5) 0.236(5) Uani 0.787(6) 1 d PDU D 1
C4S C 0.6193(13) 0.2075(14) 0.4091(7) 0.178(10) Uani 0.787(6) 1 d PD D 1
H4S1 H 0.6508 0.2398 0.3571 0.214 Uiso 0.787(6) 1 calc PR D 1
H4S2 H 0.5781 0.1578 0.4046 0.214 Uiso 0.787(6) 1 calc PR D 1
Cl8A Cl 0.7587(5) 0.1548(5) 0.4874(3) 0.162(2) Uani 0.787(6) 1 d PDU D 1
Cl7B Cl 0.562(3) 0.317(4) 0.422(2) 0.236(5) Uani 0.213(6) 1 d PDU D 2
C4SB C 0.633(3) 0.192(4) 0.438(3) 0.178(10) Uani 0.213(6) 1 d PD D 2
H4S3 H 0.5877 0.1711 0.4006 0.214 Uiso 0.213(6) 1 calc PR D 2
H4S4 H 0.6354 0.1479 0.4935 0.214 Uiso 0.213(6) 1 calc PR D 2
Cl8B Cl 0.797(2) 0.2091(17) 0.4104(12) 0.162(2) Uani 0.213(6) 1 d PDU D 2

loop_
_atom_site_aniso_label
_atom_site_aniso_U_11
_atom_site_aniso_U_22
_atom_site_aniso_U_33
_atom_site_aniso_U_23
_atom_site_aniso_U_13
_atom_site_aniso_U_12
Ru1 0.0308(2) 0.0279(3) 0.0277(2) -0.00841(19) 0.00434(17) -0.0074(2)
Ru2 0.0323(2) 0.0304(3) 0.0290(2) -0.00988(19) 0.00516(18) -0.0059(2)
Cl1 0.0388(8) 0.0349(8) 0.0315(7) -0.0089(6) 0.0058(6) -0.0075(6)
O1 0.037(2) 0.033(2) 0.032(2) -0.0069(19) 0.0059(18) -0.008(2)
O2 0.043(3) 0.043(3) 0.040(3) -0.013(2) 0.006(2) -0.001(2)
O3 0.039(2) 0.040(3) 0.039(2) -0.016(2) 0.0074(19) -0.013(2)
O4 0.045(2) 0.038(3) 0.042(2) -0.020(2) 0.004(2) -0.010(2)
N1 0.044(3) 0.023(3) 0.027(2) -0.005(2) 0.005(2) -0.006(2)
N2 0.038(3) 0.029(3) 0.028(2) -0.010(2) 0.005(2) -0.007(2)
N3 0.035(3) 0.042(3) 0.031(3) -0.008(2) 0.007(2) -0.021(2)
N4 0.037(3) 0.037(3) 0.029(3) -0.012(2) 0.007(2) -0.013(2)
C1 0.047(4) 0.036(4) 0.040(4) -0.005(3) 0.003(3) -0.010(3)
C2 0.071(5) 0.051(5) 0.058(5) -0.005(4) 0.001(4) 0.024(4)
C3 0.039(3) 0.028(3) 0.041(4) -0.012(3) 0.001(3) -0.009(3)
C4 0.068(5) 0.065(5) 0.066(5) -0.039(4) 0.024(4) -0.036(4)
C10 0.042(3) 0.031(3) 0.029(3) -0.007(3) -0.002(3) -0.009(3)
C11 0.037(3) 0.027(3) 0.031(3) -0.010(2) 0.006(2) -0.004(3)
C12 0.044(4) 0.048(4) 0.062(4) -0.034(4) 0.004(3) -0.012(3)
C13 0.040(4) 0.074(6) 0.084(6) -0.040(5) 0.015(4) -0.005(4)
C14 0.057(5) 0.057(5) 0.059(5) -0.034(4) 0.017(4) -0.007(4)
C15 0.062(5) 0.053(5) 0.044(4) -0.033(3) 0.004(3) 0.004(4)
C16 0.046(4) 0.040(4) 0.040(3) -0.017(3) 0.001(3) -0.003(3)
C17 0.072(6) 0.115(9) 0.100(8) -0.063(7) 0.031(5) -0.007(6)
C18 0.032(3) 0.039(4) 0.027(3) -0.008(3) 0.001(2) 0.000(3)
C19 0.045(4) 0.046(4) 0.035(3) -0.016(3) 0.003(3) -0.009(3)
C20 0.066(5) 0.046(4) 0.034(3) -0.006(3) 0.013(3) -0.007(4)
C21 0.045(4) 0.057(5) 0.038(3) -0.022(3) 0.001(3) 0.006(3)
C22 0.059(4) 0.050(4) 0.032(3) -0.015(3) -0.003(3) -0.001(3)
C23 0.046(4) 0.040(4) 0.035(3) -0.019(3) 0.004(3) -0.002(3)
C24 0.102(7) 0.079(6) 0.034(4) -0.026(4) -0.001(4) 0.009(5)
C30 0.039(3) 0.040(4) 0.033(3) -0.008(3) 0.002(3) -0.016(3)
C31 0.036(3) 0.048(4) 0.034(3) -0.015(3) 0.008(2) -0.016(3)
C32 0.040(3) 0.049(4) 0.042(3) -0.016(3) -0.001(3) -0.015(3)
C33 0.055(4) 0.070(6) 0.035(3) -0.015(4) -0.004(3) -0.017(4)
C34 0.067(5) 0.083(6) 0.048(4) -0.032(4) 0.003(3) -0.033(5)
C35 0.088(6) 0.067(6) 0.060(5) -0.041(4) 0.005(4) -0.030(5)
C36 0.065(5) 0.048(5) 0.044(4) -0.016(3) 0.003(3) -0.022(4)
C37 0.119(8) 0.125(10) 0.070(6) -0.061(7) -0.007(6) -0.043(8)
C38 0.036(3) 0.049(4) 0.035(3) -0.017(3) 0.007(2) -0.015(3)
C39 0.045(4) 0.067(6) 0.066(5) -0.006(4) 0.015(3) -0.016(4)
C40 0.054(4) 0.060(5) 0.065(5) 0.015(4) 0.023(4) -0.006(4)
C41 0.044(4) 0.089(6) 0.039(4) -0.016(4) 0.011(3) -0.030(4)
C42 0.035(3) 0.065(5) 0.056(4) -0.009(4) 0.009(3) -0.014(4)
C43 0.044(4) 0.054(5) 0.045(4) -0.009(3) 0.005(3) -0.010(3)
C44 0.062(5) 0.099(8) 0.062(5) 0.003(5) 0.023(4) -0.037(5)
Ru3 0.0310(2) 0.0315(3) 0.0275(2) -0.00879(19) 0.00147(17) -0.0088(2)
Ru4 0.0328(2) 0.0313(3) 0.0272(2) -0.00778(19) -0.00035(17) -0.0086(2)
Cl2 0.0368(8) 0.0386(9) 0.0341(7) -0.0144(6) 0.0002(6) -0.0059(7)
O5 0.037(2) 0.042(3) 0.039(2) -0.015(2) 0.0014(19) -0.010(2)
O6 0.040(2) 0.042(3) 0.041(3) -0.013(2) -0.0045(19) 0.000(2)
O7 0.037(2) 0.040(3) 0.033(2) -0.0116(19) 0.0030(17) -0.015(2)
O8 0.043(2) 0.031(2) 0.034(2) -0.0075(18) 0.0023(18) -0.013(2)
N5 0.035(3) 0.050(3) 0.032(3) -0.012(2) 0.005(2) -0.018(3)
N6 0.039(3) 0.031(3) 0.027(2) -0.008(2) 0.001(2) -0.009(2)
N7 0.039(3) 0.027(3) 0.029(3) -0.005(2) -0.004(2) -0.006(2)
N8 0.042(3) 0.049(4) 0.031(3) -0.011(2) 0.001(2) -0.021(3)
C51 0.034(3) 0.045(4) 0.045(4) -0.015(3) 0.004(3) -0.006(3)
C52 0.054(5) 0.064(6) 0.078(6) -0.039(5) -0.008(4) 0.013(4)
C53 0.039(3) 0.030(3) 0.037(3) -0.012(3) 0.007(3) -0.009(3)
C54 0.067(5) 0.056(5) 0.045(4) -0.010(3) 0.008(3) -0.035(4)
C60 0.041(3) 0.031(3) 0.034(3) -0.003(3) 0.000(3) -0.013(3)
C61 0.044(3) 0.027(3) 0.029(3) -0.007(2) -0.004(2) -0.007(3)
C62 0.053(4) 0.041(4) 0.042(4) 0.002(3) -0.002(3) -0.017(3)
C63 0.043(4) 0.055(5) 0.053(4) 0.001(4) -0.009(3) -0.018(4)
C64 0.059(4) 0.032(4) 0.044(4) -0.005(3) -0.013(3) -0.013(3)
C65 0.061(4) 0.031(4) 0.032(3) -0.004(3) -0.007(3) -0.006(3)
C66 0.043(3) 0.040(4) 0.038(3) -0.009(3) 0.000(3) -0.009(3)
C67 0.075(5) 0.061(5) 0.053(5) -0.006(4) -0.026(4) -0.010(5)
C68 0.036(3) 0.037(4) 0.035(3) -0.014(3) 0.001(2) -0.006(3)
C69 0.039(3) 0.041(4) 0.043(4) -0.013(3) 0.006(3) -0.010(3)
C70 0.049(4) 0.039(4) 0.056(4) -0.023(3) -0.003(3) -0.013(3)
C71 0.043(4) 0.059(5) 0.043(4) -0.026(4) -0.006(3) 0.000(3)
C72 0.056(4) 0.053(5) 0.030(3) -0.012(3) 0.004(3) -0.010(4)
C73 0.045(3) 0.041(4) 0.037(3) -0.010(3) 0.001(3) -0.011(3)
C74 0.099(7) 0.092(8) 0.053(5) -0.042(5) 0.004(4) -0.007(6)
C80 0.041(4) 0.044(4) 0.043(4) -0.009(3) 0.007(3) -0.021(3)
C81 0.032(3) 0.065(5) 0.034(3) -0.020(3) 0.005(2) -0.024(3)
C82 0.042(4) 0.067(5) 0.045(4) -0.020(4) 0.013(3) -0.021(4)
C83 0.051(4) 0.087(6) 0.048(4) -0.034(4) 0.023(3) -0.026(4)
C84 0.059(5) 0.095(7) 0.042(4) -0.024(4) 0.012(3) -0.027(5)
C85 0.082(6) 0.082(7) 0.038(4) -0.008(4) 0.018(4) -0.034(5)
C86 0.069(5) 0.064(5) 0.040(4) -0.015(4) 0.012(3) -0.029(4)
C87 0.111(8) 0.154(11) 0.052(5) -0.045(6) 0.037(5) -0.056(8)
C88 0.036(3) 0.044(4) 0.032(3) -0.009(3) 0.001(2) -0.016(3)
C89 0.035(3) 0.037(4) 0.065(5) -0.012(3) -0.005(3) -0.002(3)
C90 0.062(5) 0.037(4) 0.068(5) -0.015(4) -0.005(4) -0.017(4)
C91 0.036(3) 0.063(5) 0.046(4) -0.029(3) 0.015(3) -0.025(3)
C92 0.037(4) 0.054(5) 0.066(5) -0.026(4) -0.006(3) -0.007(3)
C93 0.042(4) 0.041(4) 0.063(4) -0.022(3) -0.012(3) 0.001(3)
C94 0.050(4) 0.089(7) 0.083(6) -0.051(5) 0.015(4) -0.037(5)
N10 0.030(2) 0.024(2) 0.019(2) -0.0129(18) 0.0082(17) 0.000(2)
N11 0.025(2) 0.025(3) 0.020(2) -0.0044(18) -0.0075(17) 0.0002(19)
C100 0.043(3) 0.038(4) 0.038(3) -0.018(3) 0.009(3) -0.008(3)
C101 0.059(4) 0.050(5) 0.047(4) -0.011(3) 0.014(3) -0.004(4)
C102 0.099(6) 0.038(4) 0.054(5) -0.012(4) 0.022(4) -0.004(4)
C103 0.098(6) 0.048(5) 0.044(4) -0.024(4) 0.026(4) -0.035(4)
C104 0.071(5) 0.076(6) 0.069(5) -0.039(5) 0.033(4) -0.034(5)
C105 0.053(4) 0.051(4) 0.054(4) -0.022(4) 0.018(3) -0.013(3)
N9 0.045(3) 0.034(3) 0.044(3) -0.014(2) 0.012(2) 0.001(2)
C108 0.170(11) 0.070(7) 0.074(7) -0.030(5) 0.058(7) -0.059(7)
C109 0.054(4) 0.046(4) 0.036(3) -0.011(3) 0.005(3) -0.023(3)
C110 0.045(3) 0.031(3) 0.033(3) -0.009(3) 0.004(2) -0.012(3)
C111 0.057(4) 0.041(4) 0.041(4) -0.011(3) -0.001(3) -0.013(3)
C112 0.056(4) 0.037(4) 0.051(4) -0.013(3) 0.008(3) -0.009(3)
C114 0.075(5) 0.053(5) 0.046(4) -0.027(4) 0.022(4) -0.028(4)
C115 0.066(5) 0.056(5) 0.040(4) -0.019(3) -0.007(3) -0.022(4)
C116 0.050(4) 0.043(4) 0.037(3) -0.010(3) -0.003(3) -0.010(3)
N12 0.049(3) 0.033(3) 0.036(3) -0.005(2) -0.011(2) -0.006(2)
C118 0.117(7) 0.064(6) 0.070(6) -0.036(5) 0.018(5) -0.045(6)
C119 0.059(4) 0.045(4) 0.040(4) -0.020(3) 0.012(3) -0.026(3)
Cl1A 0.052(3) 0.124(10) 0.074(4) -0.037(5) -0.001(2) -0.011(5)
C1SA 0.059(5) 0.095(7) 0.069(5) -0.010(5) -0.001(4) -0.037(5)
Cl2A 0.092(10) 0.116(3) 0.065(2) 0.0033(19) 0.017(5) -0.046(7)
Cl1B 0.065(10) 0.13(3) 0.086(15) -0.061(17) 0.012(10) -0.044(15)
C1SB 0.059(5) 0.095(7) 0.069(5) -0.010(5) -0.001(4) -0.037(5)
Cl2B 0.092(10) 0.116(3) 0.065(2) 0.0033(19) 0.017(5) -0.046(7)
Cl3A 0.052(3) 0.156(13) 0.088(5) -0.066(8) 0.008(2) -0.016(5)
C2SA 0.060(5) 0.112(8) 0.110(8) -0.070(7) 0.032(5) -0.047(5)
Cl4A 0.106(7) 0.101(6) 0.134(6) -0.081(5) 0.022(5) -0.029(5)
Cl3B 0.084(15) 0.14(2) 0.077(7) -0.046(13) 0.019(8) -0.056(16)
C2SB 0.060(5) 0.112(8) 0.110(8) -0.070(7) 0.032(5) -0.047(5)
Cl4B 0.085(9) 0.21(3) 0.135(15) -0.131(19) 0.042(9) -0.090(17)
Cl5A 0.074(4) 0.054(4) 0.067(5) -0.033(3) 0.016(3) -0.027(3)
C3SA 0.164(12) 0.080(8) 0.103(9) -0.044(7) 0.038(8) -0.006(8)
Cl6A 0.364(15) 0.315(14) 0.090(5) -0.040(6) 0.051(6) -0.277(13)
Cl5B 0.368(18) 0.194(12) 0.125(9) -0.082(8) 0.040(9) -0.085(12)
C3SB 0.164(12) 0.080(8) 0.103(9) -0.044(7) 0.038(8) -0.006(8)
Cl6B 0.364(15) 0.315(14) 0.090(5) -0.040(6) 0.051(6) -0.277(13)
Cl7A 0.135(6) 0.402(11) 0.148(5) -0.163(6) 0.007(4) 0.050(7)
C4S 0.200(16) 0.201(19) 0.060(10) -0.076(11) -0.068(10) 0.103(14)
Cl8A 0.147(4) 0.177(5) 0.112(3) -0.043(3) -0.035(3) 0.023(4)
Cl7B 0.135(6) 0.402(11) 0.148(5) -0.163(6) 0.007(4) 0.050(7)
C4SB 0.200(16) 0.201(19) 0.060(10) -0.076(11) -0.068(10) 0.103(14)
Cl8B 0.147(4) 0.177(5) 0.112(3) -0.043(3) -0.035(3) 0.023(4)

loop_
_atom_type_symbol
_atom_type_description
_atom_type_scat_dispersion_real
_atom_type_scat_dispersion_imag
_atom_type_scat_source
C C 0.0033 0.0016 'International Tables Vol C Tables 4.2.6.8 and 6.1.1.4'
H H 0.0000 0.0000 'International Tables Vol C Tables 4.2.6.8 and 6.1.1.4'
N N 0.0061 0.0033 'International Tables Vol C Tables 4.2.6.8 and 6.1.1.4'
O O 0.0106 0.0060 'International Tables Vol C Tables 4.2.6.8 and 6.1.1.4'
Cl Cl 0.1484 0.1585 'International Tables Vol C Tables 4.2.6.8 and 6.1.1.4'
Ru Ru -1.2594 0.8363 'International Tables Vol C Tables 4.2.6.8 and 6.1.1.4'

loop_
_geom_angle_atom_site_label_1
_geom_angle_atom_site_label_2
_geom_angle_atom_site_label_3
_geom_angle
_geom_angle_publ_flag
N3 Ru1 N1 94.1(2) y
N3 Ru1 O1 89.4(2) y
N1 Ru1 O1 175.6(2) y
N3 Ru1 O3 176.4(2) y
N1 Ru1 O3 88.9(2) y
O1 Ru1 O3 87.51(17) y
N3 Ru1 Ru2 90.10(14) y
N1 Ru1 Ru2 88.88(14) y
O1 Ru1 Ru2 88.44(12) y
O3 Ru1 Ru2 87.96(12) y
N3 Ru1 Cl1 94.92(15) y
N1 Ru1 Cl1 95.71(14) y
O1 Ru1 Cl1 86.64(12) y
O3 Ru1 Cl1 86.76(13) y
Ru2 Ru1 Cl1 172.93(4) y
N2 Ru2 N4 92.6(2) y
N2 Ru2 O2 176.1(2) y
N4 Ru2 O2 91.3(2) y
N2 Ru2 O4 89.66(19) y
N4 Ru2 O4 177.6(2) y
O2 Ru2 O4 86.44(19) y
N2 Ru2 N10 93.51(18) y
N4 Ru2 N10 89.19(19) y
O2 Ru2 N10 87.02(17) y
O4 Ru2 N10 91.57(18) y
N2 Ru2 Ru1 90.46(14) y
N4 Ru2 Ru1 89.56(14) y
O2 Ru2 Ru1 89.08(13) y
O4 Ru2 Ru1 89.52(13) y
N10 Ru2 Ru1 175.88(11) y
C1 O1 Ru1 119.3(4) y
C1 O2 Ru2 118.3(4) y
C3 O3 Ru1 119.4(4) y
C3 O4 Ru2 118.0(4) y
C10 N1 C11 116.8(5) ?
C10 N1 Ru1 118.6(4) ?
C11 N1 Ru1 123.6(4) ?
C10 N2 C18 118.5(5) ?
C10 N2 Ru2 119.3(4) ?
C18 N2 Ru2 122.0(4) ?
C30 N3 C31 115.7(5) ?
C30 N3 Ru1 118.8(5) ?
C31 N3 Ru1 125.2(4) ?
C30 N4 C38 114.6(6) ?
C30 N4 Ru2 119.6(4) ?
C38 N4 Ru2 125.8(4) ?
O2 C1 O1 124.1(6) ?
O2 C1 C2 119.0(7) ?
O1 C1 C2 117.0(6) ?
O3 C3 O4 124.0(6) ?
O3 C3 C4 118.7(6) ?
O4 C3 C4 117.3(6) ?
N2 C10 N1 121.7(6) ?
C16 C11 C12 118.8(6) ?
C16 C11 N1 120.0(5) ?
C12 C11 N1 121.2(6) ?
C11 C12 C13 119.6(7) ?
C14 C13 C12 122.0(7) ?
C13 C14 C15 117.1(7) ?
C13 C14 C17 122.3(8) ?
C15 C14 C17 120.6(8) ?
C16 C15 C14 121.3(7) ?
C15 C16 C11 121.3(6) ?
C19 C18 C23 118.5(6) ?
C19 C18 N2 122.4(6) ?
C23 C18 N2 119.1(6) ?
C18 C19 C20 120.6(7) ?
C21 C20 C19 121.1(7) ?
C20 C21 C22 117.5(6) ?
C20 C21 C24 123.2(7) ?
C22 C21 C24 119.3(8) ?
C23 C22 C21 121.8(8) ?
C22 C23 C18 120.5(7) ?
N4 C30 N3 120.7(6) ?
C36 C31 C32 118.6(6) ?
C36 C31 N3 122.1(6) ?
C32 C31 N3 119.3(6) ?
C33 C32 C31 120.2(7) ?
C34 C33 C32 121.5(7) ?
C33 C34 C35 117.9(7) ?
C33 C34 C37 121.5(8) ?
C35 C34 C37 120.6(9) ?
C36 C35 C34 120.3(8) ?
C31 C36 C35 121.5(7) ?
C43 C38 C39 118.4(6) ?
C43 C38 N4 121.0(6) ?
C39 C38 N4 120.6(6) ?
C40 C39 C38 120.9(7) ?
C39 C40 C41 121.1(7) ?
C42 C41 C40 117.7(6) ?
C42 C41 C44 122.7(7) ?
C40 C41 C44 119.5(7) ?
C41 C42 C43 121.5(7) ?
C38 C43 C42 120.3(7) ?
N5 Ru3 N7 93.3(2) ?
N5 Ru3 O5 90.0(2) ?
N7 Ru3 O5 175.6(2) ?
N5 Ru3 O7 177.1(2) ?
N7 Ru3 O7 89.12(19) ?
O5 Ru3 O7 87.53(17) ?
N5 Ru3 Ru4 90.57(15) ?
N7 Ru3 Ru4 88.91(15) ?
O5 Ru3 Ru4 88.09(13) ?
O7 Ru3 Ru4 87.80(12) ?
N5 Ru3 Cl2 94.91(16) ?
N7 Ru3 Cl2 95.04(15) ?
O5 Ru3 Cl2 87.63(13) ?
O7 Ru3 Cl2 86.54(12) ?
Ru4 Ru3 Cl2 173.04(4) ?
N6 Ru4 N8 92.9(2) ?
N6 Ru4 O6 176.2(2) ?
N8 Ru4 O6 90.9(2) ?
N6 Ru4 O8 89.17(19) ?
N8 Ru4 O8 177.7(2) ?
O6 Ru4 O8 87.06(18) ?
N6 Ru4 N11 91.81(18) ?
N8 Ru4 N11 89.86(19) ?
O6 Ru4 N11 88.06(18) ?
O8 Ru4 N11 91.15(17) ?
N6 Ru4 Ru3 90.48(14) ?
N8 Ru4 Ru3 89.20(15) ?
O6 Ru4 Ru3 89.71(14) ?
O8 Ru4 Ru3 89.71(12) ?
N11 Ru4 Ru3 177.57(11) ?
C51 O5 Ru3 120.2(5) ?
C51 O6 Ru4 118.3(4) ?
C53 O7 Ru3 119.7(4) ?
C53 O8 Ru4 118.0(4) ?
C80 N5 C81 116.5(5) ?
C80 N5 Ru3 117.7(4) ?
C81 N5 Ru3 125.3(4) ?
C60 N6 C68 119.3(6) ?
C60 N6 Ru4 118.6(5) ?
C68 N6 Ru4 122.0(4) ?
C60 N7 C61 117.2(6) ?
C60 N7 Ru3 119.2(4) ?
C61 N7 Ru3 122.5(4) ?
C80 N8 C88 117.3(6) ?
C80 N8 Ru4 118.4(5) ?
C88 N8 Ru4 124.2(4) ?
O5 C51 O6 122.8(7) ?
O5 C51 C52 117.6(7) ?
O6 C51 C52 119.6(6) ?
O7 C53 O8 123.9(6) ?
O7 C53 C54 118.2(6) ?
O8 C53 C54 117.9(6) ?
N7 C60 N6 121.8(6) ?
C62 C61 C66 118.8(6) ?
C62 C61 N7 121.9(5) ?
C66 C61 N7 119.3(6) ?
C61 C62 C63 119.6(6) ?
C62 C63 C64 121.5(7) ?
C65 C64 C63 117.3(6) ?
C65 C64 C67 122.2(6) ?
C63 C64 C67 120.5(7) ?
C66 C65 C64 121.9(6) ?
C65 C66 C61 120.7(6) ?
C69 C68 C73 118.2(6) ?
C69 C68 N6 122.0(5) ?
C73 C68 N6 119.9(6) ?
C68 C69 C70 120.3(6) ?
C69 C70 C71 121.4(7) ?
C72 C71 C70 118.0(7) ?
C72 C71 C74 120.6(7) ?
C70 C71 C74 121.4(8) ?
C71 C72 C73 121.5(6) ?
C72 C73 C68 120.7(7) ?
N5 C80 N8 123.2(6) ?
C82 C81 C86 119.8(6) ?
C82 C81 N5 118.9(6) ?
C86 C81 N5 121.2(7) ?
C81 C82 C83 120.2(7) ?
C84 C83 C82 120.7(9) ?
C83 C84 C85 118.2(7) ?
C83 C84 C87 120.7(9) ?
C85 C84 C87 121.1(9) ?
C84 C85 C86 122.1(8) ?
C85 C86 C81 118.9(8) ?
C89 C88 C93 118.5(7) ?
C89 C88 N8 120.8(6) ?
C93 C88 N8 120.6(7) ?
C88 C89 C90 121.1(6) ?
C89 C90 C91 121.6(8) ?
C92 C91 C90 116.7(7) ?
C92 C91 C94 122.2(7) ?
C90 C91 C94 121.0(8) ?
C93 C92 C91 121.9(6) ?
C92 C93 C88 120.2(7) ?
C109 N10 Ru2 129.3(4) ?
C119 N11 Ru4 131.7(5) ?
C101 C100 C105 120.3(6) ?
C101 C100 N9 123.1(6) ?
C105 C100 N9 116.6(6) ?
C100 C101 C102 118.2(7) ?
C103 C102 C101 122.9(8) ?
C102 C103 C104 117.7(7) ?
C102 C103 C108 121.7(9) ?
C104 C103 C108 120.6(8) ?
C103 C104 C105 121.0(7) ?
C100 C105 C104 119.9(7) ?
C109 N9 C100 127.8(6) ?
N10 C109 N9 126.0(6) ?
C116 C110 C111 118.7(6) ?
C116 C110 N12 117.7(6) ?
C111 C110 N12 123.6(6) ?
C112 C111 C110 119.2(7) ?
C111 C112 C114 123.5(7) ?
C115 C114 C112 117.3(7) ?
C115 C114 C118 121.6(8) ?
C112 C114 C118 121.0(8) ?
C116 C115 C114 120.3(7) ?
C115 C116 C110 121.0(7) ?
C119 N12 C110 129.0(6) ?
N11 C119 N12 126.2(7) ?
Cl1A C1SA Cl2A 119.3(19) ?
Cl4A C2SA Cl3A 114.2(9) ?
Cl5A C3SA Cl6A 101.5(9) ?
Cl7A C4S Cl8A 103.9(5) ?
Cl7B C4SB Cl8B 91.9(17) ?

loop_
_geom_bond_atom_site_label_1
_geom_bond_atom_site_label_2
_geom_bond_distance
_geom_bond_publ_flag
Ru1 N3 2.029(5) y
Ru1 N1 2.042(5) y
Ru1 O1 2.047(4) y
Ru1 O3 2.079(5) y
Ru1 Ru2 2.3047(6) y
Ru1 Cl1 2.5407(15) y
Ru2 N2 2.017(5) y
Ru2 N4 2.023(6) y
Ru2 O2 2.061(4) y
Ru2 O4 2.061(5) y
Ru2 N10 2.263(4) y
O1 C1 1.271(8) ?
O2 C1 1.252(8) ?
O3 C3 1.248(8) ?
O4 C3 1.278(8) ?
N1 C10 1.330(8) ?
N1 C11 1.431(7) ?
N2 C10 1.296(8) ?
N2 C18 1.432(7) ?
N3 C30 1.330(7) ?
N3 C31 1.439(8) ?
N4 C30 1.330(8) ?
N4 C38 1.431(7) ?
C1 C2 1.502(10) ?
C3 C4 1.511(10) ?
C11 C16 1.384(9) ?
C11 C12 1.395(9) ?
C12 C13 1.399(10) ?
C13 C14 1.386(12) ?
C14 C15 1.407(11) ?
C14 C17 1.492(11) ?
C15 C16 1.372(9) ?
C18 C19 1.370(9) ?
C18 C23 1.393(10) ?
C19 C20 1.407(9) ?
C20 C21 1.376(11) ?
C21 C22 1.392(10) ?
C21 C24 1.490(10) ?
C22 C23 1.373(9) ?
C31 C36 1.373(10) ?
C31 C32 1.389(9) ?
C32 C33 1.387(10) ?
C33 C34 1.371(12) ?
C34 C35 1.407(12) ?
C34 C37 1.513(11) ?
C35 C36 1.375(11) ?
C38 C43 1.377(9) ?
C38 C39 1.382(10) ?
C39 C40 1.369(9) ?
C40 C41 1.395(10) ?
C41 C42 1.364(11) ?
C41 C44 1.522(9) ?
C42 C43 1.392(9) ?
Ru3 N5 2.025(5) y
Ru3 N7 2.040(5) y
Ru3 O5 2.070(5) y
Ru3 O7 2.076(4) y
Ru3 Ru4 2.3068(6) y
Ru3 Cl2 2.5299(16) y
Ru4 N6 2.022(5) y
Ru4 N8 2.027(5) y
Ru4 O6 2.054(5) y
Ru4 O8 2.069(4) y
Ru4 N11 2.269(4) y
O5 C51 1.259(8) ?
O6 C51 1.291(9) ?
O7 C53 1.262(7) ?
O8 C53 1.265(8) ?
N5 C80 1.306(9) ?
N5 C81 1.443(8) ?
N6 C60 1.320(8) ?
N6 C68 1.431(8) ?
N7 C60 1.309(9) ?
N7 C61 1.434(7) ?
N8 C80 1.323(8) ?
N8 C88 1.422(9) ?
C51 C52 1.481(10) ?
C53 C54 1.499(9) ?
C61 C62 1.382(9) ?
C61 C66 1.393(8) ?
C62 C63 1.385(9) ?
C63 C64 1.404(10) ?
C64 C65 1.370(9) ?
C64 C67 1.505(9) ?
C65 C66 1.367(8) ?
C68 C69 1.382(9) ?
C68 C73 1.393(8) ?
C69 C70 1.383(10) ?
C70 C71 1.393(10) ?
C71 C72 1.361(11) ?
C71 C74 1.497(11) ?
C72 C73 1.383(10) ?
C81 C82 1.371(10) ?
C81 C86 1.384(10) ?
C82 C83 1.397(10) ?
C83 C84 1.368(12) ?
C84 C85 1.382(13) ?
C84 C87 1.531(11) ?
C85 C86 1.381(10) ?
C88 C89 1.350(10) ?
C88 C93 1.405(9) ?
C89 C90 1.375(10) ?
C90 C91 1.397(10) ?
C91 C92 1.378(10) ?
C91 C94 1.488(10) ?
C92 C93 1.368(10) ?
N10 C109 1.209(8) ?
N11 C119 1.215(8) ?
C100 C101 1.364(9) ?
C100 C105 1.373(9) ?
C100 N9 1.419(8) ?
C101 C102 1.398(10) ?
C102 C103 1.360(11) ?
C103 C104 1.365(11) ?
C103 C108 1.505(11) ?
C104 C105 1.393(10) ?
N9 C109 1.339(8) ?
C110 C116 1.387(9) ?
C110 C111 1.403(9) ?
C110 N12 1.408(9) ?
C111 C112 1.343(11) ?
C112 C114 1.394(11) ?
C114 C115 1.385(11) ?
C114 C118 1.511(11) ?
C115 C116 1.384(10) ?
N12 C119 1.326(8) ?
Cl1A C1SA 1.67(3) ?
C1SA Cl2A 1.73(2) ?
Cl3A C2SA 1.731(19) ?
C2SA Cl4A 1.711(14) ?
Cl5A C3SA 1.770(17) ?
C3SA Cl6A 1.91(2) ?
Cl7A C4S 1.780(3) ?
C4S Cl8A 1.782(3) ?
Cl7B C4SB 1.785(3) ?
C4SB Cl8B 1.785(3) ?
